data_7062296
loop_
_publ_author_name
'Chen, Shuang'
'Yu, Ze-Hua'
'Wang, Wei-Na'
'Chen, Zi-Yue'
'Pan, Bo-Wen'
'Chen, Lin'
'Zhou, Ying'
'Liu, Xiong-Wei'
'Liu, Xiong-Li'

_publ_section_title
;
 Design, synthesis and evaluation of multi-pharmacophore-containing
 spiropolycyclic harmaline-based hybrids as anticancer agents
;
_journal_issue 13
_journal_name_full 'New Journal of Chemistry'
_journal_page_first 6073
_journal_page_last 6085
_journal_paper_doi 10.1039/D2NJ05987H
_journal_volume 47
_journal_year 2023
_chemical_formula_moiety 'C25 H26 N4 O S'
_chemical_formula_sum 'C25 H26 N4 O S'
_chemical_formula_weight 430.56
_space_group_crystal_system monoclinic
_space_group_IT_number 14
_space_group_name_Hall '-P 2ybc'
_space_group_name_H-M_alt 'P 1 21/c 1'
_atom_sites_solution_hydrogens geom
_atom_sites_solution_primary direct
_audit_creation_date 2022-06-02
_audit_creation_method
;
Olex2 1.5-beta
(compiled 2021.12.09 svn.r5202d8cf for OlexSys, GUI svn.r6439)
;
_audit_update_record
;
2022-08-02 deposited with the CCDC.	2023-02-16 downloaded from the CCDC.
;
_cell_angle_alpha 90
_cell_angle_beta 98.5160(10)
_cell_angle_gamma 90
_cell_formula_units_Z 4
_cell_length_a 13.01620(10)
_cell_length_b 15.4077(2)
_cell_length_c 11.23150(10)
_cell_measurement_reflns_used 12596
_cell_measurement_temperature 295.55(10)
_cell_measurement_theta_max 75.6130
_cell_measurement_theta_min 2.8950
_cell_volume 2227.64(4)
_computing_cell_refinement 'CrysAlisPro 1.171.40.84a (Rigaku OD, 2020)'
_computing_data_collection 'CrysAlisPro 1.171.40.84a (Rigaku OD, 2020)'
_computing_data_reduction 'CrysAlisPro 1.171.40.84a (Rigaku OD, 2020)'
_computing_molecular_graphics 'Olex2 1.5-beta (Dolomanov et al., 2009)'
_computing_publication_material 'Olex2 1.5-beta (Dolomanov et al., 2009)'
_computing_structure_refinement 'SHELXL 2017/1 (Sheldrick, 2015)'
_computing_structure_solution 'SHELXS  (Sheldrick, 2008)'
_diffrn_ambient_environment air
_diffrn_ambient_temperature 295.55(10)
_diffrn_detector 'Hybrid Pixel Array Detector'
_diffrn_detector_area_resol_mean 10.0000
_diffrn_detector_type HyPix
_diffrn_measured_fraction_theta_full 0.997
_diffrn_measured_fraction_theta_max 0.961
_diffrn_measurement_details
;
List of Runs (angles in degrees, time in seconds):

  # Type    Start    End  Width  t~exp~   \w     \q     \k     \f   Frames
#--------------------------------------------------------------------------
  1  \w     -4.00  21.00   0.50    0.34    --  -43.18 100.00 172.00   50
  2  \w    -70.00 -44.00   0.50    0.34    --  -43.18 100.00 172.00   52
  3  \w      2.00  76.00   0.50    0.34    --   43.18-100.00  67.00  148
  4  \w    -72.00 -47.00   0.50    0.70    --  -90.25 100.00 172.00   50
  5  \w     45.00  99.00   0.50    0.70    --  109.26-100.00  67.00  108
  6  \w    108.00 134.00   0.50    0.70    --  109.26 100.00 172.00   52
  7  \w    -20.00  31.00   0.50    0.34    --  -43.18  19.00 -90.00  102
  8  \w    -26.00  17.00   0.50    0.34    --  -43.18  19.00-120.00   86
  9  \w    -72.00  27.00   0.50    0.34    --  -43.18  77.00 -30.00  198
 10  \w    -45.00 -14.00   0.50    0.70    --  -90.25  45.00  30.00   62
 11  \w    -48.00 -19.00   0.50    0.70    --  -90.25  61.00   0.00   58
 12  \w   -142.00 -92.00   0.50    0.70    --  -90.25-100.00  67.00  100
 13  \w   -162.00-137.00   0.50    0.70    --  -90.25 -94.00  30.00   50
 14  \w   -131.00-105.00   0.50    0.70    --  -90.25 -94.00  30.00   52
 15  \w    -50.00 -14.00   0.50    0.70    --  -90.25  45.00 120.00   72
 16  \w    -48.00 -17.00   0.50    0.70    --  -90.25  45.00-150.00   62
 17  \w     37.00  77.00   0.50    0.70    --  109.26-125.00 -60.00   80
 18  \w     35.00  96.00   0.50    0.70    --  109.26 -77.00 120.00  122
 19  \w     87.00 173.00   0.50    0.70    --  109.26  45.00  90.00  172
 20  \w     36.00  65.00   0.50    0.70    --  109.26 -61.00-150.00   58
 21  \w     46.00  71.00   0.50    0.70    --  109.26 -61.00-120.00   50
 22  \w     42.00 103.00   0.50    0.70    --  109.26 -94.00  90.00  122
 23  \w     39.00  71.00   0.50    0.70    --  109.26 -61.00 120.00   64
 24  \w     35.00  70.00   0.50    0.70    --  109.26 -61.00   0.00   70
 25  \w     35.00  60.00   0.50    0.70    --  109.26 -61.00 -60.00   50
 26  \w     36.00  68.00   0.50    0.70    --  109.26 -61.00-180.00   64
 27  \w     72.00  98.00   0.50    0.70    --  109.26 -94.00 120.00   52
 28  \w     40.00  68.00   0.50    0.70    --  109.26 -61.00 -90.00   56
 29  \w     81.00 107.00   0.50    0.70    --  109.26-125.00 -60.00   52
 30  \w     40.00  69.00   0.50    0.70    --  109.26 -61.00  90.00   58
;
_diffrn_measurement_device 'four-circle diffractometer'
_diffrn_measurement_device_type 'XtaLAB Synergy, Dualflex, HyPix'
_diffrn_measurement_method '\w scans'
_diffrn_orient_matrix_type 'CrysAlisPro convention (1999,Acta A55,543-557)'
_diffrn_orient_matrix_UB_11 -0.1018122000
_diffrn_orient_matrix_UB_12 -0.0477885000
_diffrn_orient_matrix_UB_13 0.0129112000
_diffrn_orient_matrix_UB_21 -0.0622954000
_diffrn_orient_matrix_UB_22 0.0824500000
_diffrn_orient_matrix_UB_23 -0.0412222000
_diffrn_orient_matrix_UB_31 -0.0089038000
_diffrn_orient_matrix_UB_32 -0.0304098000
_diffrn_orient_matrix_UB_33 -0.1316718000
_diffrn_radiation_monochromator mirror
_diffrn_radiation_probe x-ray
_diffrn_radiation_type 'Cu K\a'
_diffrn_radiation_wavelength 1.54184
_diffrn_reflns_av_R_equivalents 0.0255
_diffrn_reflns_av_unetI/netI 0.0227
_diffrn_reflns_Laue_measured_fraction_full 0.997
_diffrn_reflns_Laue_measured_fraction_max 0.961
_diffrn_reflns_limit_h_max 15
_diffrn_reflns_limit_h_min -16
_diffrn_reflns_limit_k_max 16
_diffrn_reflns_limit_k_min -19
_diffrn_reflns_limit_l_max 9
_diffrn_reflns_limit_l_min -14
_diffrn_reflns_number 15536
_diffrn_reflns_point_group_measured_fraction_full 0.997
_diffrn_reflns_point_group_measured_fraction_max 0.961
_diffrn_reflns_theta_full 67.684
_diffrn_reflns_theta_max 75.652
_diffrn_reflns_theta_min 3.433
_diffrn_source 'micro-focus sealed X-ray tube'
_diffrn_source_type 'PhotonJet (Cu) X-ray Source'
_exptl_absorpt_coefficient_mu 1.478
_exptl_absorpt_correction_T_max 1.00000
_exptl_absorpt_correction_T_min 0.69745
_exptl_absorpt_correction_type multi-scan
_exptl_absorpt_process_details
;
CrysAlisPro 1.171.40.84a (Rigaku Oxford Diffraction, 2020)
Empirical absorption correction using spherical harmonics,
implemented in SCALE3 ABSPACK scaling algorithm.
;
_exptl_crystal_colour colorless
_exptl_crystal_density_diffrn 1.284
_exptl_crystal_description block
_exptl_crystal_F_000 912
_exptl_crystal_size_max 0.14
_exptl_crystal_size_mid 0.12
_exptl_crystal_size_min 0.11
_refine_diff_density_max 0.228
_refine_diff_density_min -0.386
_refine_diff_density_rms 0.082
_refine_ls_extinction_method none
_refine_ls_goodness_of_fit_ref 1.172
_refine_ls_hydrogen_treatment constr
_refine_ls_matrix_type full
_refine_ls_number_parameters 283
_refine_ls_number_reflns 4442
_refine_ls_number_restraints 0
_refine_ls_restrained_S_all 1.172
_refine_ls_R_factor_all 0.0438
_refine_ls_R_factor_gt 0.0422
_refine_ls_shift/su_max 0.001
_refine_ls_shift/su_mean 0.000
_refine_ls_structure_factor_coef Fsqd
_refine_ls_weighting_details 'w=1/[\s^2^(Fo^2^)+(0.0526P)^2^+0.5553P] where P=(Fo^2^+2Fc^2^)/3'
_refine_ls_weighting_scheme calc
_refine_ls_wR_factor_gt 0.1081
_refine_ls_wR_factor_ref 0.1092
_reflns_Friedel_coverage 0.000
_reflns_number_gt 4154
_reflns_number_total 4442
_reflns_threshold_expression 'I > 2\s(I)'
_cod_data_source_file d2nj05987h2.cif
_cod_data_source_block mme-15_2
_cod_depositor_comments 'Adding full bibliography for 7062295--7062296.cif.'
_cod_database_code 7062296
_shelx_shelxl_version_number 2017/1
_chemical_oxdiff_formula 'C100 H96 Cl4 N16 O4 '
_shelx_space_group_comment
;
The symmetry employed for this shelxl refinement is uniquely defined
by the following loop, which should always be used as a source of
symmetry information in preference to the above space-group names.
They are only intended as comments.
;
_shelx_estimated_absorpt_t_max 0.854
_shelx_estimated_absorpt_t_min 0.820
_olex2_refinement_description
;
1. Fixed Uiso
 At 1.2 times of:
  All C(H) groups, All C(H,H) groups, All N(H) groups
 At 1.5 times of:
  All C(H,H,H) groups
2.a Secondary CH2 refined with riding coordinates:
 C10(H10A,H10B), C11(H11A,H11B), C26(H26A,H26B), C30(H30A,H30B)
2.b Aromatic/amide H refined with riding coordinates:
 N1(H1), N3(H3), C13(H13), C14(H14), C15(H15), C16(H16), C18(H18), C19(H19),
 C21(H21)
2.c Idealised Me refined as rotating group:
 C27(H27A,H27B,H27C), C28(H28A,H28B,H28C), C31(H31A,H31B,H31C)
;
_olex2_submission_special_instructions 'No special instructions were received'
_oxdiff_exptl_absorpt_empirical_details
;
Empirical correction (ABSPACK) includes:
- Absorption correction using spherical harmonics
- Frame scaling
;
_oxdiff_exptl_absorpt_empirical_full_max 1.433
_oxdiff_exptl_absorpt_empirical_full_min 0.563

loop_
_space_group_symop_operation_xyz
'x, y, z'
'-x, y+1/2, -z+1/2'
'-x, -y, -z'
'x, -y-1/2, z-1/2'

loop_
_atom_site_label
_atom_site_type_symbol
_atom_site_fract_x
_atom_site_fract_y
_atom_site_fract_z
_atom_site_U_iso_or_equiv
_atom_site_adp_type
_atom_site_occupancy
_atom_site_site_symmetry_order
_atom_site_calc_flag
_atom_site_refinement_flags_posn
_atom_site_refinement_flags_adp
_atom_site_refinement_flags_occupancy
_atom_site_disorder_assembly
_atom_site_disorder_group
S1 S 0.84833(3) 0.45101(2) 0.56394(3) 0.03874(12) Uani 1 1 d . . . . .
O1 O 0.74168(8) 0.71639(7) 0.44991(9) 0.0391(3) Uani 1 1 d . . . . .
N1 N 0.61347(9) 0.66942(8) 0.12241(10) 0.0337(3) Uani 1 1 d . . . . .
H1 H 0.655778 0.682456 0.073177 0.040 Uiso 1 1 calc R U . . .
N2 N 0.72685(8) 0.51758(8) 0.36762(10) 0.0300(2) Uani 1 1 d . . . . .
N3 N 0.88439(9) 0.56987(8) 0.40054(11) 0.0323(3) Uani 1 1 d . . . . .
H3 H 0.950183 0.570798 0.425090 0.039 Uiso 1 1 calc R U . . .
N4 N 0.82334(10) 0.78125(8) 0.30499(11) 0.0340(3) Uani 1 1 d . . . . .
C1 C 0.46911(11) 0.65978(9) 0.21119(12) 0.0328(3) Uani 1 1 d . . . . .
C2 C 0.51160(11) 0.69624(9) 0.11432(13) 0.0333(3) Uani 1 1 d . . . . .
C4 C 0.63554(10) 0.61783(9) 0.22379(11) 0.0285(3) Uani 1 1 d . . . . .
C5 C 0.73505(10) 0.57028(9) 0.25835(11) 0.0273(3) Uani 1 1 d . . . . .
C6 C 0.83158(10) 0.62836(9) 0.31016(12) 0.0278(3) Uani 1 1 d . . . . .
C8 C 0.81800(10) 0.51395(9) 0.44138(12) 0.0300(3) Uani 1 1 d . . . . .
C10 C 0.62852(11) 0.48274(10) 0.39362(14) 0.0353(3) Uani 1 1 d . . . . .
H10A H 0.638540 0.456369 0.472915 0.042 Uiso 1 1 calc R U . . .
H10B H 0.603989 0.438238 0.335171 0.042 Uiso 1 1 calc R U . . .
C11 C 0.54782(11) 0.55490(11) 0.38888(14) 0.0375(3) Uani 1 1 d . . . . .
H11A H 0.479270 0.529772 0.387037 0.045 Uiso 1 1 calc R U . . .
H11B H 0.562430 0.590726 0.460396 0.045 Uiso 1 1 calc R U . . .
C12 C 0.54995(10) 0.60947(9) 0.27934(12) 0.0308(3) Uani 1 1 d . . . . .
C13 C 0.36554(12) 0.67711(12) 0.22330(14) 0.0425(4) Uani 1 1 d . . . . .
H13 H 0.335662 0.652923 0.285871 0.051 Uiso 1 1 calc R U . . .
C14 C 0.30905(13) 0.73097(12) 0.14000(17) 0.0502(4) Uani 1 1 d . . . . .
H14 H 0.241127 0.745132 0.148800 0.060 Uiso 1 1 calc R U . . .
C15 C 0.35144(14) 0.76462(11) 0.04299(17) 0.0496(4) Uani 1 1 d . . . . .
H15 H 0.310277 0.799129 -0.012956 0.059 Uiso 1 1 calc R U . . .
C16 C 0.45262(13) 0.74820(10) 0.02760(15) 0.0441(4) Uani 1 1 d . . . . .
H16 H 0.480511 0.770648 -0.037515 0.053 Uiso 1 1 calc R U . . .
C17 C 0.88931(10) 0.75483(9) 0.22276(12) 0.0307(3) Uani 1 1 d . . . . .
C18 C 0.94388(12) 0.80553(11) 0.15214(14) 0.0397(3) Uani 1 1 d . . . . .
H18 H 0.939140 0.865744 0.152942 0.048 Uiso 1 1 calc R U . . .
C19 C 1.00600(12) 0.76339(12) 0.08002(14) 0.0430(4) Uani 1 1 d . . . . .
H19 H 1.042375 0.796472 0.030956 0.052 Uiso 1 1 calc R U . . .
C20 C 1.01589(11) 0.67382(11) 0.07833(14) 0.0398(3) Uani 1 1 d . . . . .
C21 C 0.96275(11) 0.62448(10) 0.15375(14) 0.0357(3) Uani 1 1 d . . . . .
H21 H 0.971036 0.564534 0.157032 0.043 Uiso 1 1 calc R U . . .
C22 C 0.89787(10) 0.66468(9) 0.22348(12) 0.0294(3) Uani 1 1 d . . . . .
C23 C 0.79237(11) 0.71255(9) 0.36713(12) 0.0302(3) Uani 1 1 d . . . . .
C26 C 0.79272(15) 0.87048(10) 0.32562(16) 0.0468(4) Uani 1 1 d . . . . .
H26A H 0.843877 0.909791 0.301028 0.056 Uiso 1 1 calc R U . . .
H26B H 0.791814 0.878983 0.411034 0.056 Uiso 1 1 calc R U . . .
C27 C 0.6882(2) 0.89218(17) 0.2581(3) 0.0901(8) Uani 1 1 d . . . . .
H27A H 0.689528 0.886379 0.173276 0.135 Uiso 1 1 calc R U . . .
H27B H 0.670508 0.950800 0.275827 0.135 Uiso 1 1 calc R U . . .
H27C H 0.637265 0.853297 0.281928 0.135 Uiso 1 1 calc R U . . .
C28 C 1.08085(15) 0.62955(15) -0.00455(19) 0.0591(5) Uani 1 1 d . . . . .
H28A H 1.129561 0.591115 0.041339 0.089 Uiso 1 1 calc R U . . .
H28B H 1.117819 0.672471 -0.043410 0.089 Uiso 1 1 calc R U . . .
H28C H 1.036465 0.596924 -0.064269 0.089 Uiso 1 1 calc R U . . .
C30 C 0.75872(11) 0.51093(10) 0.15512(14) 0.0373(3) Uani 1 1 d . . . . .
H30A H 0.772933 0.547138 0.088818 0.045 Uiso 1 1 calc R U . . .
H30B H 0.821260 0.478105 0.182988 0.045 Uiso 1 1 calc R U . . .
C31 C 0.67258(16) 0.44762(14) 0.1082(2) 0.0597(5) Uani 1 1 d . . . . .
H31A H 0.688446 0.420287 0.036332 0.090 Uiso 1 1 calc R U . . .
H31B H 0.607983 0.478377 0.090546 0.090 Uiso 1 1 calc R U . . .
H31C H 0.666915 0.404204 0.168233 0.090 Uiso 1 1 calc R U . . .

loop_
_atom_site_aniso_label
_atom_site_aniso_U_11
_atom_site_aniso_U_22
_atom_site_aniso_U_33
_atom_site_aniso_U_23
_atom_site_aniso_U_13
_atom_site_aniso_U_12
S1 0.0364(2) 0.0377(2) 0.0417(2) 0.01307(14) 0.00434(15) 0.00336(14)
O1 0.0397(6) 0.0455(6) 0.0346(5) -0.0036(4) 0.0139(4) 0.0028(5)
N1 0.0312(6) 0.0383(7) 0.0316(6) 0.0084(5) 0.0052(5) -0.0022(5)
N2 0.0249(5) 0.0309(6) 0.0353(6) 0.0082(5) 0.0081(4) 0.0014(4)
N3 0.0241(6) 0.0335(6) 0.0391(6) 0.0076(5) 0.0038(5) 0.0007(5)
N4 0.0391(7) 0.0285(6) 0.0356(6) 0.0004(5) 0.0095(5) 0.0037(5)
C1 0.0294(7) 0.0348(7) 0.0332(7) -0.0021(5) 0.0011(5) 0.0031(5)
C2 0.0337(7) 0.0289(7) 0.0352(7) 0.0015(5) -0.0017(5) -0.0022(5)
C4 0.0274(6) 0.0308(7) 0.0276(6) 0.0022(5) 0.0053(5) -0.0001(5)
C5 0.0252(6) 0.0288(6) 0.0292(6) 0.0020(5) 0.0084(5) -0.0010(5)
C6 0.0253(6) 0.0286(6) 0.0304(6) 0.0017(5) 0.0074(5) 0.0014(5)
C8 0.0283(6) 0.0272(6) 0.0355(7) 0.0011(5) 0.0083(5) 0.0043(5)
C10 0.0278(7) 0.0367(7) 0.0432(8) 0.0103(6) 0.0113(6) -0.0017(6)
C11 0.0288(7) 0.0499(9) 0.0360(7) 0.0113(6) 0.0119(6) 0.0059(6)
C12 0.0270(6) 0.0361(7) 0.0301(6) 0.0029(5) 0.0066(5) 0.0035(5)
C13 0.0315(8) 0.0515(9) 0.0436(8) -0.0066(7) 0.0032(6) 0.0068(7)
C14 0.0343(8) 0.0514(10) 0.0604(10) -0.0130(8) -0.0082(7) 0.0134(7)
C15 0.0473(9) 0.0344(8) 0.0596(10) 0.0015(7) -0.0167(8) 0.0079(7)
C16 0.0480(9) 0.0336(8) 0.0461(9) 0.0088(6) -0.0083(7) -0.0037(7)
C17 0.0290(6) 0.0322(7) 0.0307(7) 0.0027(5) 0.0041(5) 0.0006(5)
C18 0.0408(8) 0.0359(8) 0.0428(8) 0.0094(6) 0.0075(6) -0.0037(6)
C19 0.0360(8) 0.0530(9) 0.0422(8) 0.0097(7) 0.0125(6) -0.0074(7)
C20 0.0279(7) 0.0523(9) 0.0413(8) -0.0031(7) 0.0120(6) -0.0058(6)
C21 0.0274(7) 0.0365(7) 0.0453(8) -0.0036(6) 0.0123(6) -0.0015(6)
C22 0.0249(6) 0.0313(7) 0.0327(7) 0.0015(5) 0.0067(5) -0.0013(5)
C23 0.0284(7) 0.0329(7) 0.0292(6) -0.0006(5) 0.0034(5) 0.0017(5)
C26 0.0593(10) 0.0298(8) 0.0531(9) -0.0021(7) 0.0141(8) 0.0080(7)
C27 0.0744(16) 0.0608(14) 0.128(2) 0.0053(15) -0.0066(15) 0.0315(12)
C28 0.0451(10) 0.0732(13) 0.0661(12) -0.0142(10) 0.0319(9) -0.0096(9)
C30 0.0339(7) 0.0406(8) 0.0401(8) -0.0084(6) 0.0139(6) -0.0025(6)
C31 0.0514(11) 0.0629(12) 0.0686(12) -0.0314(10) 0.0216(9) -0.0166(9)

loop_
_atom_type_symbol
_atom_type_description
_atom_type_scat_dispersion_real
_atom_type_scat_dispersion_imag
_atom_type_scat_source
C C 0.0181 0.0091 'International Tables Vol C Tables 4.2.6.8 and 6.1.1.4'
H H 0.0000 0.0000 'International Tables Vol C Tables 4.2.6.8 and 6.1.1.4'
N N 0.0311 0.0180 'International Tables Vol C Tables 4.2.6.8 and 6.1.1.4'
O O 0.0492 0.0322 'International Tables Vol C Tables 4.2.6.8 and 6.1.1.4'
S S 0.3331 0.5567 'International Tables Vol C Tables 4.2.6.8 and 6.1.1.4'

loop_
_geom_angle_atom_site_label_1
_geom_angle_atom_site_label_2
_geom_angle_atom_site_label_3
_geom_angle
_geom_angle_site_symmetry_1
_geom_angle_site_symmetry_3
_geom_angle_publ_flag
C2 N1 H1 126.1 . . ?
C2 N1 C4 107.87(11) . . ?
C4 N1 H1 126.1 . . ?
C8 N2 C5 111.50(11) . . ?
C8 N2 C10 125.64(12) . . ?
C10 N2 C5 122.59(11) . . ?
C6 N3 H3 124.0 . . ?
C8 N3 H3 124.0 . . ?
C8 N3 C6 111.94(11) . . ?
C17 N4 C26 125.64(13) . . ?
C23 N4 C17 111.49(11) . . ?
C23 N4 C26 122.85(13) . . ?
C2 C1 C12 106.68(12) . . ?
C13 C1 C2 119.52(14) . . ?
C13 C1 C12 133.80(14) . . ?
N1 C2 C1 108.26(12) . . ?
N1 C2 C16 129.83(14) . . ?
C16 C2 C1 121.90(14) . . ?
N1 C4 C5 124.33(11) . . ?
C12 C4 N1 110.33(12) . . ?
C12 C4 C5 124.99(12) . . ?
N2 C5 C4 108.52(10) . . ?
N2 C5 C6 98.94(10) . . ?
N2 C5 C30 110.05(11) . . ?
C4 C5 C6 115.50(11) . . ?
C4 C5 C30 111.01(11) . . ?
C30 C5 C6 112.06(10) . . ?
N3 C6 C5 100.03(10) . . ?
N3 C6 C22 115.25(11) . . ?
N3 C6 C23 112.20(11) . . ?
C22 C6 C5 118.28(11) . . ?
C22 C6 C23 102.10(10) . . ?
C23 C6 C5 109.27(10) . . ?
N2 C8 S1 127.39(11) . . ?
N2 C8 N3 108.40(12) . . ?
N3 C8 S1 124.21(11) . . ?
N2 C10 H10A 109.6 . . ?
N2 C10 H10B 109.6 . . ?
N2 C10 C11 110.21(12) . . ?
H10A C10 H10B 108.1 . . ?
C11 C10 H10A 109.6 . . ?
C11 C10 H10B 109.6 . . ?
C10 C11 H11A 109.7 . . ?
C10 C11 H11B 109.7 . . ?
H11A C11 H11B 108.2 . . ?
C12 C11 C10 110.02(11) . . ?
C12 C11 H11A 109.7 . . ?
C12 C11 H11B 109.7 . . ?
C1 C12 C11 129.96(12) . . ?
C4 C12 C1 106.85(12) . . ?
C4 C12 C11 123.17(12) . . ?
C1 C13 H13 120.9 . . ?
C14 C13 C1 118.24(16) . . ?
C14 C13 H13 120.9 . . ?
C13 C14 H14 119.3 . . ?
C13 C14 C15 121.46(16) . . ?
C15 C14 H14 119.3 . . ?
C14 C15 H15 119.1 . . ?
C16 C15 C14 121.81(15) . . ?
C16 C15 H15 119.1 . . ?
C2 C16 H16 121.5 . . ?
C15 C16 C2 117.01(16) . . ?
C15 C16 H16 121.5 . . ?
C18 C17 N4 128.82(14) . . ?
C18 C17 C22 121.28(13) . . ?
C22 C17 N4 109.86(12) . . ?
C17 C18 H18 121.2 . . ?
C17 C18 C19 117.64(15) . . ?
C19 C18 H18 121.2 . . ?
C18 C19 H19 118.8 . . ?
C20 C19 C18 122.48(14) . . ?
C20 C19 H19 118.8 . . ?
C19 C20 C21 118.60(14) . . ?
C19 C20 C28 121.31(15) . . ?
C21 C20 C28 120.08(16) . . ?
C20 C21 H21 120.0 . . ?
C22 C21 C20 119.98(14) . . ?
C22 C21 H21 120.0 . . ?
C17 C22 C6 108.79(11) . . ?
C21 C22 C6 131.24(13) . . ?
C21 C22 C17 119.94(13) . . ?
O1 C23 N4 126.03(13) . . ?
O1 C23 C6 126.75(13) . . ?
N4 C23 C6 107.20(11) . . ?
N4 C26 H26A 109.1 . . ?
N4 C26 H26B 109.1 . . ?
N4 C26 C27 112.32(17) . . ?
H26A C26 H26B 107.9 . . ?
C27 C26 H26A 109.1 . . ?
C27 C26 H26B 109.1 . . ?
C26 C27 H27A 109.5 . . ?
C26 C27 H27B 109.5 . . ?
C26 C27 H27C 109.5 . . ?
H27A C27 H27B 109.5 . . ?
H27A C27 H27C 109.5 . . ?
H27B C27 H27C 109.5 . . ?
C20 C28 H28A 109.5 . . ?
C20 C28 H28B 109.5 . . ?
C20 C28 H28C 109.5 . . ?
H28A C28 H28B 109.5 . . ?
H28A C28 H28C 109.5 . . ?
H28B C28 H28C 109.5 . . ?
C5 C30 H30A 108.5 . . ?
C5 C30 H30B 108.5 . . ?
H30A C30 H30B 107.5 . . ?
C31 C30 C5 114.92(12) . . ?
C31 C30 H30A 108.5 . . ?
C31 C30 H30B 108.5 . . ?
C30 C31 H31A 109.5 . . ?
C30 C31 H31B 109.5 . . ?
C30 C31 H31C 109.5 . . ?
H31A C31 H31B 109.5 . . ?
H31A C31 H31C 109.5 . . ?
H31B C31 H31C 109.5 . . ?

loop_
_geom_bond_atom_site_label_1
_geom_bond_atom_site_label_2
_geom_bond_distance
_geom_bond_site_symmetry_2
_geom_bond_publ_flag
S1 C8 1.6823(14) . ?
O1 C23 1.2186(17) . ?
N1 H1 0.8600 . ?
N1 C2 1.3790(19) . ?
N1 C4 1.3834(17) . ?
N2 C5 1.4885(16) . ?
N2 C8 1.3439(18) . ?
N2 C10 1.4568(17) . ?
N3 H3 0.8600 . ?
N3 C6 1.4521(17) . ?
N3 C8 1.3479(18) . ?
N4 C17 1.4109(18) . ?
N4 C23 1.3614(18) . ?
N4 C26 1.4595(19) . ?
C1 C2 1.408(2) . ?
C1 C12 1.4336(19) . ?
C1 C13 1.401(2) . ?
C2 C16 1.399(2) . ?
C4 C5 1.4887(18) . ?
C4 C12 1.3611(18) . ?
C5 C6 1.5817(18) . ?
C5 C30 1.5432(19) . ?
C6 C22 1.5014(17) . ?
C6 C23 1.5650(18) . ?
C10 H10A 0.9700 . ?
C10 H10B 0.9700 . ?
C10 C11 1.525(2) . ?
C11 H11A 0.9700 . ?
C11 H11B 0.9700 . ?
C11 C12 1.4938(19) . ?
C13 H13 0.9300 . ?
C13 C14 1.379(2) . ?
C14 H14 0.9300 . ?
C14 C15 1.392(3) . ?
C15 H15 0.9300 . ?
C15 C16 1.377(3) . ?
C16 H16 0.9300 . ?
C17 C18 1.382(2) . ?
C17 C22 1.393(2) . ?
C18 H18 0.9300 . ?
C18 C19 1.388(2) . ?
C19 H19 0.9300 . ?
C19 C20 1.386(3) . ?
C20 C21 1.395(2) . ?
C20 C28 1.510(2) . ?
C21 H21 0.9300 . ?
C21 C22 1.3806(19) . ?
C26 H26A 0.9700 . ?
C26 H26B 0.9700 . ?
C26 C27 1.494(3) . ?
C27 H27A 0.9600 . ?
C27 H27B 0.9600 . ?
C27 H27C 0.9600 . ?
C28 H28A 0.9600 . ?
C28 H28B 0.9600 . ?
C28 H28C 0.9600 . ?
C30 H30A 0.9700 . ?
C30 H30B 0.9700 . ?
C30 C31 1.520(2) . ?
C31 H31A 0.9600 . ?
C31 H31B 0.9600 . ?
C31 H31C 0.9600 . ?

loop_
_geom_torsion_atom_site_label_1
_geom_torsion_atom_site_label_2
_geom_torsion_atom_site_label_3
_geom_torsion_atom_site_label_4
_geom_torsion
_geom_torsion_site_symmetry_1
_geom_torsion_site_symmetry_2
_geom_torsion_site_symmetry_3
_geom_torsion_site_symmetry_4
_geom_torsion_publ_flag
N1 C2 C16 C15 -179.89(15) . . . . ?
N1 C4 C5 N2 -176.27(12) . . . . ?
N1 C4 C5 C6 73.77(16) . . . . ?
N1 C4 C5 C30 -55.21(17) . . . . ?
N1 C4 C12 C1 -1.13(16) . . . . ?
N1 C4 C12 C11 177.64(13) . . . . ?
N2 C5 C6 N3 28.15(11) . . . . ?
N2 C5 C6 C22 154.10(11) . . . . ?
N2 C5 C6 C23 -89.77(11) . . . . ?
N2 C5 C30 C31 65.88(18) . . . . ?
N2 C10 C11 C12 45.79(17) . . . . ?
N3 C6 C22 C17 -126.93(13) . . . . ?
N3 C6 C22 C21 50.9(2) . . . . ?
N3 C6 C23 O1 -50.12(19) . . . . ?
N3 C6 C23 N4 131.30(12) . . . . ?
N4 C17 C18 C19 178.47(14) . . . . ?
N4 C17 C22 C6 1.16(16) . . . . ?
N4 C17 C22 C21 -176.94(13) . . . . ?
C1 C2 C16 C15 2.0(2) . . . . ?
C1 C13 C14 C15 2.8(3) . . . . ?
C2 N1 C4 C5 174.70(13) . . . . ?
C2 N1 C4 C12 1.25(16) . . . . ?
C2 C1 C12 C4 0.59(16) . . . . ?
C2 C1 C12 C11 -178.06(15) . . . . ?
C2 C1 C13 C14 -1.0(2) . . . . ?
C4 N1 C2 C1 -0.84(16) . . . . ?
C4 N1 C2 C16 -179.16(15) . . . . ?
C4 C5 C6 N3 143.70(11) . . . . ?
C4 C5 C6 C22 -90.35(14) . . . . ?
C4 C5 C6 C23 25.78(14) . . . . ?
C4 C5 C30 C31 -54.28(19) . . . . ?
C5 N2 C8 S1 -170.80(10) . . . . ?
C5 N2 C8 N3 8.69(16) . . . . ?
C5 N2 C10 C11 -52.67(18) . . . . ?
C5 C4 C12 C1 -174.54(13) . . . . ?
C5 C4 C12 C11 4.2(2) . . . . ?
C5 C6 C22 C17 114.88(13) . . . . ?
C5 C6 C22 C21 -67.3(2) . . . . ?
C5 C6 C23 O1 59.87(18) . . . . ?
C5 C6 C23 N4 -118.71(12) . . . . ?
C6 N3 C8 S1 -167.60(10) . . . . ?
C6 N3 C8 N2 12.89(16) . . . . ?
C6 C5 C30 C31 174.92(15) . . . . ?
C8 N2 C5 C4 -144.63(12) . . . . ?
C8 N2 C5 C6 -23.81(13) . . . . ?
C8 N2 C5 C30 93.72(13) . . . . ?
C8 N2 C10 C11 120.86(15) . . . . ?
C8 N3 C6 C5 -26.72(14) . . . . ?
C8 N3 C6 C22 -154.70(12) . . . . ?
C8 N3 C6 C23 89.01(14) . . . . ?
C10 N2 C5 C4 29.73(17) . . . . ?
C10 N2 C5 C6 150.55(12) . . . . ?
C10 N2 C5 C30 -91.93(15) . . . . ?
C10 N2 C8 S1 15.1(2) . . . . ?
C10 N2 C8 N3 -165.45(13) . . . . ?
C10 C11 C12 C1 152.74(15) . . . . ?
C10 C11 C12 C4 -25.7(2) . . . . ?
C12 C1 C2 N1 0.16(16) . . . . ?
C12 C1 C2 C16 178.64(14) . . . . ?
C12 C1 C13 C14 178.96(16) . . . . ?
C12 C4 C5 N2 -3.77(19) . . . . ?
C12 C4 C5 C6 -113.73(15) . . . . ?
C12 C4 C5 C30 117.30(15) . . . . ?
C13 C1 C2 N1 -179.84(14) . . . . ?
C13 C1 C2 C16 -1.4(2) . . . . ?
C13 C1 C12 C4 -179.41(16) . . . . ?
C13 C1 C12 C11 1.9(3) . . . . ?
C13 C14 C15 C16 -2.2(3) . . . . ?
C14 C15 C16 C2 -0.2(2) . . . . ?
C17 N4 C23 O1 174.24(14) . . . . ?
C17 N4 C23 C6 -7.17(15) . . . . ?
C17 N4 C26 C27 98.3(2) . . . . ?
C17 C18 C19 C20 -1.0(2) . . . . ?
C18 C17 C22 C6 178.85(13) . . . . ?
C18 C17 C22 C21 0.7(2) . . . . ?
C18 C19 C20 C21 -1.2(2) . . . . ?
C18 C19 C20 C28 177.65(16) . . . . ?
C19 C20 C21 C22 3.2(2) . . . . ?
C20 C21 C22 C6 179.36(14) . . . . ?
C20 C21 C22 C17 -3.0(2) . . . . ?
C22 C6 C23 O1 -174.09(14) . . . . ?
C22 C6 C23 N4 7.33(14) . . . . ?
C22 C17 C18 C19 1.3(2) . . . . ?
C23 N4 C17 C18 -173.44(14) . . . . ?
C23 N4 C17 C22 4.03(17) . . . . ?
C23 N4 C26 C27 -83.5(2) . . . . ?
C23 C6 C22 C17 -5.03(14) . . . . ?
C23 C6 C22 C21 172.79(15) . . . . ?
C26 N4 C17 C18 5.0(2) . . . . ?
C26 N4 C17 C22 -177.53(14) . . . . ?
C26 N4 C23 O1 -4.3(2) . . . . ?
C26 N4 C23 C6 174.33(14) . . . . ?
C28 C20 C21 C22 -175.63(15) . . . . ?
C30 C5 C6 N3 -87.84(13) . . . . ?
C30 C5 C6 C22 38.12(16) . . . . ?
C30 C5 C6 C23 154.24(11) . . . . ?
